data_7243041
loop_
_publ_author_name
'Ito, Suguru'
'Nagai, Sayaka'
'Ubukata, Takashi'
'Tachikawa, Takashi'

_publ_section_title
;
 Multi-color mechanochromic luminescence of three polymorphic crystals of
 a donor--acceptor-type benzothiadiazole derivative
;
_journal_issue 34
_journal_name_full CrystEngComm
_journal_page_first 5899
_journal_page_last 5907
_journal_paper_doi 10.1039/D1CE00445J
_journal_volume 23
_journal_year 2021
_chemical_formula_moiety 'C31 H20 N4 S2'
_chemical_formula_sum 'C31 H20 N4 S2'
_chemical_formula_weight 512.65
_space_group_crystal_system monoclinic
_space_group_IT_number 14
_space_group_name_Hall '-P 2yn'
_space_group_name_H-M_alt 'P 1 21/n 1'
_atom_sites_solution_hydrogens geom
_atom_sites_solution_primary direct
_atom_sites_solution_secondary difmap
_audit_update_record
;
2021-03-25 deposited with the CCDC.	2021-06-10 downloaded from the CCDC.
;
_cell_angle_alpha 90.0000
_cell_angle_beta 114.132(5)
_cell_angle_gamma 90.0000
_cell_formula_units_Z 4
_cell_length_a 18.6467(7)
_cell_length_b 7.9281(2)
_cell_length_c 20.2852(8)
_cell_measurement_reflns_used 20199
_cell_measurement_temperature 123
_cell_measurement_theta_max 76.11
_cell_measurement_theta_min 4.19
_cell_volume 2736.7(2)
_computing_cell_refinement 'CrysAlisPro 1.171.39.20a (Rigaku OD, 2015)'
_computing_data_collection 'CrysAlisPro 1.171.39.20a (Rigaku OD, 2015)'
_computing_data_reduction 'CrysAlisPro 1.171.39.20a (Rigaku OD, 2015)'
_computing_molecular_graphics 'CrystalStructure 4.2.5'
_computing_publication_material 'CrystalStructure 4.2.5 (Rigaku, 2017)'
_computing_structure_refinement 'SHELXL Version 2014/7 (Sheldrick, 2008)'
_computing_structure_solution 'SIR2011 (Burla, et al., 2012)'
_diffrn_ambient_temperature 123
_diffrn_detector_area_resol_mean 5.811
_diffrn_measured_fraction_theta_full 1.000
_diffrn_measured_fraction_theta_max 1.000
_diffrn_measurement_device_type 'Rigaku XtaLAB P200'
_diffrn_measurement_method \w
_diffrn_radiation_type 'Cu K\a'
_diffrn_radiation_wavelength 1.54184
_diffrn_reflns_av_R_equivalents 0.0645
_diffrn_reflns_Laue_measured_fraction_full 1.000
_diffrn_reflns_Laue_measured_fraction_max 1.000
_diffrn_reflns_limit_h_max 22
_diffrn_reflns_limit_h_min -22
_diffrn_reflns_limit_k_max 9
_diffrn_reflns_limit_k_min -9
_diffrn_reflns_limit_l_max 24
_diffrn_reflns_limit_l_min -22
_diffrn_reflns_number 30248
_diffrn_reflns_point_group_measured_fraction_full 1.000
_diffrn_reflns_point_group_measured_fraction_max 1.000
_diffrn_reflns_theta_full 67.684
_diffrn_reflns_theta_max 68.228
_diffrn_reflns_theta_min 2.715
_diffrn_standards_number 0
_exptl_absorpt_coefficient_mu 1.962
_exptl_absorpt_correction_T_max 0.745
_exptl_absorpt_correction_T_min 0.337
_exptl_absorpt_correction_type multi-scan
_exptl_absorpt_process_details
;
CrysAlisPro 1.171.39.20a (Rigaku Oxford Diffraction, 2015)
Empirical absorption correction using spherical harmonics,
 implemented in SCALE3 ABSPACK scaling algorithm.
;
_exptl_crystal_colour yellow
_exptl_crystal_density_diffrn 1.244
_exptl_crystal_density_method 'not measured'
_exptl_crystal_description needle
_exptl_crystal_F_000 1064.00
_exptl_crystal_preparation Luminescent
_exptl_crystal_recrystallization_method 'Re-crystallisation from solvent: chloroform/hexane'
_exptl_crystal_size_max 0.960
_exptl_crystal_size_mid 0.234
_exptl_crystal_size_min 0.150
_refine_diff_density_max 0.62
_refine_diff_density_min -0.57
_refine_ls_extinction_method none
_refine_ls_goodness_of_fit_ref 1.036
_refine_ls_hydrogen_treatment constr
_refine_ls_number_parameters 334
_refine_ls_number_reflns 5026
_refine_ls_number_restraints 0
_refine_ls_R_factor_all 0.0525
_refine_ls_R_factor_gt 0.0507
_refine_ls_shift/su_max 0.001
_refine_ls_structure_factor_coef Fsqd
_refine_ls_weighting_details 'w = 1/[\s^2^(Fo^2^)+(0.0913P)^2^+2.0955P] where P=(Fo^2^+2Fc^2^)/3'
_refine_ls_weighting_scheme calc
_refine_ls_wR_factor_gt 0.1457
_refine_ls_wR_factor_ref 0.1474
_reflns_Friedel_coverage 0.000
_reflns_number_gt 4712
_reflns_number_total 5026
_reflns_threshold_expression F^2^>2.0\s(F^2^)
_cod_data_source_file d1ce00445j2.cif
_cod_data_source_block sna283_benzil_thiophene_take2
_cod_depositor_comments 'Adding full bibliography for 7243039--7243041.cif.'
_cod_database_code 7243041

loop_
_space_group_symop_id
_space_group_symop_operation_xyz
1 +X,+Y,+Z
2 1/2-X,1/2+Y,1/2-Z
3 -X,-Y,-Z
4 -1/2+X,-1/2-Y,-1/2+Z

loop_
_atom_site_label
_atom_site_type_symbol
_atom_site_fract_x
_atom_site_fract_y
_atom_site_fract_z
_atom_site_U_iso_or_equiv
_atom_site_adp_type
_atom_site_occupancy
_atom_site_site_symmetry_order
_atom_site_calc_flag
_atom_site_refinement_flags_posn
_atom_site_refinement_flags_adp
_atom_site_refinement_flags_occupancy
_atom_site_disorder_assembly
_atom_site_disorder_group
S1 S 0.46416(3) 1.09442(6) 0.17273(3) 0.02789(17) Uani 1 1 d . . . . .
S2 S 0.62616(3) 1.17244(7) 0.06486(3) 0.02839(17) Uani 1 1 d . . . . .
N1 N 0.41723(9) 0.4975(2) 0.20560(9) 0.0188(3) Uani 1 1 d . . . . .
N2 N 0.35078(10) 0.4712(2) 0.08687(9) 0.0198(4) Uani 1 1 d . . . . .
N3 N 0.43916(10) 0.8995(2) 0.17187(10) 0.0240(4) Uani 1 1 d . . . . .
N4 N 0.52399(11) 1.0832(2) 0.13392(10) 0.0243(4) Uani 1 1 d . . . . .
C1 C 0.34939(11) 0.4068(2) 0.19509(11) 0.0183(4) Uani 1 1 d . . . . .
C2 C 0.30914(12) 0.3928(2) 0.12105(11) 0.0186(4) Uani 1 1 d . . . . .
C3 C 0.41457(11) 0.5326(2) 0.13855(11) 0.0200(4) Uani 1 1 d . . . . .
C4 C 0.33471(12) 0.3409(2) 0.25666(10) 0.0193(4) Uani 1 1 d . . . . .
C5 C 0.39206(12) 0.2475(3) 0.31150(11) 0.0241(4) Uani 1 1 d . . . . .
H5 H 0.4411 0.2257 0.3092 0.029 Uiso 1 1 calc R U . . .
C6 C 0.37787(14) 0.1864(3) 0.36930(11) 0.0282(5) Uani 1 1 d . . . . .
H6 H 0.4172 0.1233 0.4064 0.034 Uiso 1 1 calc R U . . .
C7 C 0.30647(14) 0.2173(3) 0.37279(11) 0.0281(5) Uani 1 1 d . . . . .
H7 H 0.2970 0.1765 0.4126 0.034 Uiso 1 1 calc R U . . .
C8 C 0.24881(13) 0.3076(3) 0.31853(12) 0.0264(5) Uani 1 1 d . . . . .
H8 H 0.1995 0.3270 0.3207 0.032 Uiso 1 1 calc R U . . .
C9 C 0.26284(12) 0.3701(3) 0.26087(11) 0.0224(4) Uani 1 1 d . . . . .
H9 H 0.2232 0.4331 0.2240 0.027 Uiso 1 1 calc R U . . .
C10 C 0.23215(11) 0.3180(2) 0.07605(11) 0.0191(4) Uani 1 1 d . . . . .
C11 C 0.19752(12) 0.1909(3) 0.10104(11) 0.0230(4) Uani 1 1 d . . . . .
H11 H 0.2238 0.1494 0.1489 0.028 Uiso 1 1 calc R U . . .
C12 C 0.12480(13) 0.1250(3) 0.05615(13) 0.0286(5) Uani 1 1 d . . . . .
H12 H 0.1020 0.0382 0.0736 0.034 Uiso 1 1 calc R U . . .
C13 C 0.08542(13) 0.1840(3) -0.01320(13) 0.0315(5) Uani 1 1 d . . . . .
H13 H 0.0355 0.1390 -0.0434 0.038 Uiso 1 1 calc R U . . .
C14 C 0.11900(13) 0.3092(3) -0.03869(13) 0.0321(5) Uani 1 1 d . . . . .
H14 H 0.0921 0.3503 -0.0866 0.039 Uiso 1 1 calc R U . . .
C15 C 0.19173(13) 0.3751(3) 0.00523(11) 0.0257(4) Uani 1 1 d . . . . .
H15 H 0.2145 0.4603 -0.0131 0.031 Uiso 1 1 calc R U . . .
C16 C 0.47269(11) 0.6375(3) 0.12493(10) 0.0198(4) Uani 1 1 d . . . . .
C17 C 0.47851(11) 0.8134(3) 0.13948(10) 0.0194(4) Uani 1 1 d . . . . .
C18 C 0.52738(11) 0.9199(3) 0.11765(10) 0.0192(4) Uani 1 1 d . . . . .
C19 C 0.57247(11) 0.8509(3) 0.08125(10) 0.0194(4) Uani 1 1 d . . . . .
C20 C 0.56684(12) 0.6789(3) 0.07079(11) 0.0219(4) Uani 1 1 d . . . . .
H20 H 0.5973 0.6273 0.0486 0.026 Uiso 1 1 calc R U . . .
C21 C 0.51755(12) 0.5749(3) 0.09171(11) 0.0218(4) Uani 1 1 d . . . . .
H21 H 0.5158 0.4573 0.0822 0.026 Uiso 1 1 calc R U . . .
C22 C 0.61934(11) 0.9562(3) 0.05497(11) 0.0208(4) Uani 1 1 d . . . . .
C23 C 0.66348(12) 0.8985(3) 0.01639(11) 0.0217(4) Uani 1 1 d . . . . .
H23 H 0.6681 0.7839 0.0050 0.026 Uiso 1 1 calc R U . . .
C24 C 0.69966(13) 1.0367(3) -0.00260(12) 0.0294(5) Uani 1 1 d . . . . .
H24 H 0.7317 1.0238 -0.0286 0.035 Uiso 1 1 calc R U . . .
C25 C 0.68453(13) 1.1881(3) 0.01946(12) 0.0291(5) Uani 1 1 d . . . . .
H25 H 0.7044 1.2918 0.0105 0.035 Uiso 1 1 calc R U . . .
C26 C 0.47694(12) 0.5576(3) 0.27219(11) 0.0208(4) Uani 1 1 d . . . . .
C27 C 0.45683(13) 0.6663(3) 0.31544(12) 0.0259(5) Uani 1 1 d . . . . .
H27 H 0.4035 0.6970 0.3026 0.031 Uiso 1 1 calc R U . . .
C28 C 0.51594(14) 0.7299(3) 0.37799(12) 0.0321(5) Uani 1 1 d . . . . .
H28 H 0.5030 0.8039 0.4083 0.039 Uiso 1 1 calc R U . . .
C29 C 0.59317(14) 0.6859(3) 0.39609(13) 0.0357(6) Uani 1 1 d . . . . .
H29 H 0.6332 0.7310 0.4386 0.043 Uiso 1 1 calc R U . . .
C30 C 0.61296(14) 0.5770(4) 0.35312(13) 0.0366(6) Uani 1 1 d . . . . .
H30 H 0.6663 0.5467 0.3662 0.044 Uiso 1 1 calc R U . . .
C31 C 0.55443(13) 0.5118(3) 0.29049(12) 0.0276(5) Uani 1 1 d . . . . .
H31 H 0.5675 0.4367 0.2606 0.033 Uiso 1 1 calc R U . . .

loop_
_atom_site_aniso_label
_atom_site_aniso_U_11
_atom_site_aniso_U_22
_atom_site_aniso_U_33
_atom_site_aniso_U_23
_atom_site_aniso_U_13
_atom_site_aniso_U_12
S1 0.0320(3) 0.0222(3) 0.0384(3) -0.0067(2) 0.0235(3) -0.0023(2)
S2 0.0313(3) 0.0246(3) 0.0346(3) 0.0006(2) 0.0189(2) -0.0027(2)
N1 0.0178(8) 0.0203(8) 0.0192(8) 0.0002(6) 0.0085(7) -0.0013(6)
N2 0.0201(8) 0.0183(8) 0.0213(8) -0.0007(6) 0.0088(7) -0.0020(6)
N3 0.0236(9) 0.0246(10) 0.0285(9) -0.0034(7) 0.0156(8) -0.0022(7)
N4 0.0264(9) 0.0210(9) 0.0289(9) -0.0027(7) 0.0148(8) -0.0023(7)
C1 0.0164(9) 0.0171(9) 0.0223(10) -0.0002(7) 0.0090(8) 0.0003(7)
C2 0.0198(9) 0.0164(9) 0.0218(10) 0.0009(7) 0.0106(8) 0.0009(7)
C3 0.0210(10) 0.0188(10) 0.0224(10) -0.0008(7) 0.0112(8) -0.0007(8)
C4 0.0229(10) 0.0169(9) 0.0192(9) -0.0012(7) 0.0098(8) -0.0026(7)
C5 0.0236(10) 0.0231(11) 0.0259(10) -0.0003(8) 0.0103(8) -0.0014(8)
C6 0.0356(12) 0.0240(11) 0.0216(10) 0.0020(8) 0.0082(9) -0.0049(9)
C7 0.0417(13) 0.0239(11) 0.0239(10) -0.0035(8) 0.0186(9) -0.0109(9)
C8 0.0297(11) 0.0246(11) 0.0315(11) -0.0076(8) 0.0192(9) -0.0083(9)
C9 0.0233(10) 0.0204(10) 0.0261(10) -0.0026(8) 0.0127(8) -0.0017(8)
C10 0.0188(9) 0.0177(9) 0.0220(10) -0.0029(7) 0.0094(8) -0.0001(7)
C11 0.0233(10) 0.0210(10) 0.0268(10) 0.0008(8) 0.0125(9) -0.0013(8)
C12 0.0273(11) 0.0240(11) 0.0391(12) -0.0040(9) 0.0184(10) -0.0057(9)
C13 0.0207(10) 0.0328(12) 0.0362(12) -0.0064(9) 0.0069(9) -0.0051(9)
C14 0.0269(11) 0.0331(12) 0.0286(11) 0.0018(9) 0.0034(9) -0.0038(9)
C15 0.0263(11) 0.0245(10) 0.0248(10) 0.0024(8) 0.0089(9) -0.0037(8)
C16 0.0185(9) 0.0231(10) 0.0183(9) 0.0008(8) 0.0079(8) -0.0030(8)
C17 0.0170(9) 0.0243(10) 0.0174(9) -0.0007(7) 0.0075(8) -0.0011(7)
C18 0.0165(9) 0.0212(10) 0.0198(9) -0.0014(7) 0.0073(8) -0.0022(7)
C19 0.0168(9) 0.0229(10) 0.0186(9) -0.0010(8) 0.0072(8) -0.0011(8)
C20 0.0208(10) 0.0244(11) 0.0242(10) -0.0025(8) 0.0130(8) -0.0005(8)
C21 0.0234(10) 0.0196(10) 0.0238(10) -0.0024(8) 0.0110(8) -0.0015(8)
C22 0.0186(9) 0.0230(10) 0.0213(9) 0.0000(8) 0.0086(8) -0.0013(8)
C23 0.0205(10) 0.0224(10) 0.0257(10) 0.0010(8) 0.0132(8) -0.0053(8)
C24 0.0253(11) 0.0382(13) 0.0298(11) 0.0033(9) 0.0164(9) -0.0022(9)
C25 0.0261(11) 0.0319(12) 0.0280(11) 0.0064(9) 0.0099(9) -0.0055(9)
C26 0.0215(10) 0.0210(10) 0.0192(9) 0.0012(8) 0.0076(8) -0.0033(8)
C27 0.0252(11) 0.0279(11) 0.0260(10) -0.0032(8) 0.0120(9) -0.0024(8)
C28 0.0390(13) 0.0330(12) 0.0257(11) -0.0075(9) 0.0146(10) -0.0052(10)
C29 0.0310(12) 0.0456(15) 0.0251(11) -0.0072(10) 0.0059(10) -0.0110(10)
C30 0.0221(11) 0.0527(16) 0.0307(12) -0.0024(11) 0.0065(10) -0.0017(10)
C31 0.0225(10) 0.0333(12) 0.0264(11) -0.0020(9) 0.0094(9) 0.0007(9)

loop_
_atom_type_symbol
_atom_type_description
_atom_type_scat_dispersion_real
_atom_type_scat_dispersion_imag
_atom_type_scat_source
C C 0.0181 0.0091
;
International Tables for Crystallography
(Vol. C, Tables 4.2.6.8 and 6.1.1.4)
;
H H 0.0000 0.0000
;
International Tables for Crystallography
(Vol. C, Table 6.1.1.4)
;
N N 0.0311 0.0180
;
International Tables for Crystallography
(Vol. C, Tables 4.2.6.8 and 6.1.1.4)
;
S S 0.3331 0.5567
;
International Tables for Crystallography
(Vol. C, Tables 4.2.6.8 and 6.1.1.4)
;

loop_
_geom_angle_atom_site_label_1
_geom_angle_atom_site_label_2
_geom_angle_atom_site_label_3
_geom_angle
_geom_angle_site_symmetry_1
_geom_angle_site_symmetry_3
_geom_angle_publ_flag
N4 S1 N3 101.36(9) . . ?
C25 S2 C22 92.45(10) . . ?
C3 N1 C1 106.91(16) . . ?
C3 N1 C26 124.51(16) . . ?
C1 N1 C26 128.41(16) . . ?
C3 N2 C2 106.07(16) . . ?
C17 N3 S1 106.08(14) . . ?
C18 N4 S1 106.55(14) . . ?
C2 C1 N1 105.26(16) . . ?
C2 C1 C4 133.15(18) . . ?
N1 C1 C4 121.52(17) . . ?
C1 C2 N2 110.02(17) . . ?
C1 C2 C10 131.59(18) . . ?
N2 C2 C10 118.34(17) . . ?
N2 C3 N1 111.73(17) . . ?
N2 C3 C16 123.50(18) . . ?
N1 C3 C16 124.61(17) . . ?
C9 C4 C5 118.66(18) . . ?
C9 C4 C1 120.45(18) . . ?
C5 C4 C1 120.89(18) . . ?
C6 C5 C4 120.5(2) . . ?
C6 C5 H5 119.7 . . ?
C4 C5 H5 119.7 . . ?
C7 C6 C5 120.0(2) . . ?
C7 C6 H6 120.0 . . ?
C5 C6 H6 120.0 . . ?
C8 C7 C6 120.15(19) . . ?
C8 C7 H7 119.9 . . ?
C6 C7 H7 119.9 . . ?
C7 C8 C9 120.1(2) . . ?
C7 C8 H8 119.9 . . ?
C9 C8 H8 119.9 . . ?
C8 C9 C4 120.5(2) . . ?
C8 C9 H9 119.7 . . ?
C4 C9 H9 119.7 . . ?
C15 C10 C11 118.11(19) . . ?
C15 C10 C2 119.07(18) . . ?
C11 C10 C2 122.83(18) . . ?
C12 C11 C10 120.3(2) . . ?
C12 C11 H11 119.8 . . ?
C10 C11 H11 119.8 . . ?
C13 C12 C11 120.8(2) . . ?
C13 C12 H12 119.6 . . ?
C11 C12 H12 119.6 . . ?
C12 C13 C14 119.5(2) . . ?
C12 C13 H13 120.2 . . ?
C14 C13 H13 120.2 . . ?
C13 C14 C15 120.3(2) . . ?
C13 C14 H14 119.9 . . ?
C15 C14 H14 119.9 . . ?
C14 C15 C10 120.9(2) . . ?
C14 C15 H15 119.5 . . ?
C10 C15 H15 119.5 . . ?
C21 C16 C17 116.74(18) . . ?
C21 C16 C3 122.09(19) . . ?
C17 C16 C3 120.87(18) . . ?
N3 C17 C16 125.86(18) . . ?
N3 C17 C18 113.03(18) . . ?
C16 C17 C18 121.08(18) . . ?
N4 C18 C19 126.13(18) . . ?
N4 C18 C17 112.98(17) . . ?
C19 C18 C17 120.88(18) . . ?
C20 C19 C18 115.64(18) . . ?
C20 C19 C22 122.01(18) . . ?
C18 C19 C22 122.33(18) . . ?
C19 C20 C21 123.08(18) . . ?
C19 C20 H20 118.5 . . ?
C21 C20 H20 118.5 . . ?
C16 C21 C20 122.52(19) . . ?
C16 C21 H21 118.7 . . ?
C20 C21 H21 118.7 . . ?
C23 C22 C19 125.78(19) . . ?
C23 C22 S2 110.59(15) . . ?
C19 C22 S2 123.61(15) . . ?
C24 C23 C22 110.29(19) . . ?
C24 C23 H23 124.9 . . ?
C22 C23 H23 124.9 . . ?
C25 C24 C23 114.14(19) . . ?
C25 C24 H24 122.9 . . ?
C23 C24 H24 122.9 . . ?
C24 C25 S2 112.52(17) . . ?
C24 C25 H25 123.7 . . ?
S2 C25 H25 123.7 . . ?
C31 C26 C27 121.04(19) . . ?
C31 C26 N1 119.19(18) . . ?
C27 C26 N1 119.70(18) . . ?
C26 C27 C28 119.0(2) . . ?
C26 C27 H27 120.5 . . ?
C28 C27 H27 120.5 . . ?
C29 C28 C27 120.2(2) . . ?
C29 C28 H28 119.9 . . ?
C27 C28 H28 119.9 . . ?
C28 C29 C30 120.7(2) . . ?
C28 C29 H29 119.7 . . ?
C30 C29 H29 119.7 . . ?
C29 C30 C31 119.8(2) . . ?
C29 C30 H30 120.1 . . ?
C31 C30 H30 120.1 . . ?
C26 C31 C30 119.3(2) . . ?
C26 C31 H31 120.3 . . ?
C30 C31 H31 120.3 . . ?

loop_
_geom_bond_atom_site_label_1
_geom_bond_atom_site_label_2
_geom_bond_distance
_geom_bond_site_symmetry_2
_geom_bond_publ_flag
S1 N4 1.6095(18) . ?
S1 N3 1.6118(18) . ?
S2 C25 1.693(2) . ?
S2 C22 1.724(2) . ?
N1 C3 1.369(3) . ?
N1 C1 1.394(2) . ?
N1 C26 1.436(3) . ?
N2 C3 1.316(3) . ?
N2 C2 1.382(2) . ?
N3 C17 1.353(3) . ?
N4 C18 1.344(3) . ?
C1 C2 1.382(3) . ?
C1 C4 1.479(3) . ?
C2 C10 1.475(3) . ?
C3 C16 1.479(3) . ?
C4 C9 1.397(3) . ?
C4 C5 1.399(3) . ?
C5 C6 1.390(3) . ?
C5 H5 0.9500 . ?
C6 C7 1.384(3) . ?
C6 H6 0.9500 . ?
C7 C8 1.383(3) . ?
C7 H7 0.9500 . ?
C8 C9 1.390(3) . ?
C8 H8 0.9500 . ?
C9 H9 0.9500 . ?
C10 C15 1.397(3) . ?
C10 C11 1.399(3) . ?
C11 C12 1.390(3) . ?
C11 H11 0.9500 . ?
C12 C13 1.376(3) . ?
C12 H12 0.9500 . ?
C13 C14 1.382(3) . ?
C13 H13 0.9500 . ?
C14 C15 1.385(3) . ?
C14 H14 0.9500 . ?
C15 H15 0.9500 . ?
C16 C21 1.364(3) . ?
C16 C17 1.420(3) . ?
C17 C18 1.438(3) . ?
C18 C19 1.435(3) . ?
C19 C20 1.378(3) . ?
C19 C22 1.458(3) . ?
C20 C21 1.422(3) . ?
C20 H20 0.9500 . ?
C21 H21 0.9500 . ?
C22 C23 1.424(3) . ?
C23 C24 1.420(3) . ?
C23 H23 0.9500 . ?
C24 C25 1.350(3) . ?
C24 H24 0.9500 . ?
C25 H25 0.9500 . ?
C26 C31 1.385(3) . ?
C26 C27 1.386(3) . ?
C27 C28 1.391(3) . ?
C27 H27 0.9500 . ?
C28 C29 1.378(3) . ?
C28 H28 0.9500 . ?
C29 C30 1.380(4) . ?
C29 H29 0.9500 . ?
C30 C31 1.392(3) . ?
C30 H30 0.9500 . ?
C31 H31 0.9500 . ?

loop_
_geom_torsion_atom_site_label_1
_geom_torsion_atom_site_label_2
_geom_torsion_atom_site_label_3
_geom_torsion_atom_site_label_4
_geom_torsion
_geom_torsion_site_symmetry_1
_geom_torsion_site_symmetry_2
_geom_torsion_site_symmetry_3
_geom_torsion_site_symmetry_4
_geom_torsion_publ_flag
N4 S1 N3 C17 -0.08(16) . . . . ?
N3 S1 N4 C18 0.09(16) . . . . ?
C3 N1 C1 C2 -0.2(2) . . . . ?
C26 N1 C1 C2 175.18(18) . . . . ?
C3 N1 C1 C4 177.16(17) . . . . ?
C26 N1 C1 C4 -7.5(3) . . . . ?
N1 C1 C2 N2 0.4(2) . . . . ?
C4 C1 C2 N2 -176.5(2) . . . . ?
N1 C1 C2 C10 -176.90(19) . . . . ?
C4 C1 C2 C10 6.2(4) . . . . ?
C3 N2 C2 C1 -0.4(2) . . . . ?
C3 N2 C2 C10 177.26(17) . . . . ?
C2 N2 C3 N1 0.3(2) . . . . ?
C2 N2 C3 C16 -175.33(18) . . . . ?
C1 N1 C3 N2 -0.1(2) . . . . ?
C26 N1 C3 N2 -175.67(17) . . . . ?
C1 N1 C3 C16 175.50(18) . . . . ?
C26 N1 C3 C16 -0.1(3) . . . . ?
C2 C1 C4 C9 -53.4(3) . . . . ?
N1 C1 C4 C9 130.1(2) . . . . ?
C2 C1 C4 C5 126.2(2) . . . . ?
N1 C1 C4 C5 -50.3(3) . . . . ?
C9 C4 C5 C6 -0.6(3) . . . . ?
C1 C4 C5 C6 179.86(19) . . . . ?
C4 C5 C6 C7 0.2(3) . . . . ?
C5 C6 C7 C8 0.6(3) . . . . ?
C6 C7 C8 C9 -1.1(3) . . . . ?
C7 C8 C9 C4 0.7(3) . . . . ?
C5 C4 C9 C8 0.1(3) . . . . ?
C1 C4 C9 C8 179.70(18) . . . . ?
C1 C2 C10 C15 155.4(2) . . . . ?
N2 C2 C10 C15 -21.7(3) . . . . ?
C1 C2 C10 C11 -25.0(3) . . . . ?
N2 C2 C10 C11 157.96(19) . . . . ?
C15 C10 C11 C12 -0.3(3) . . . . ?
C2 C10 C11 C12 -179.95(19) . . . . ?
C10 C11 C12 C13 -0.4(3) . . . . ?
C11 C12 C13 C14 0.6(4) . . . . ?
C12 C13 C14 C15 -0.1(4) . . . . ?
C13 C14 C15 C10 -0.6(4) . . . . ?
C11 C10 C15 C14 0.8(3) . . . . ?
C2 C10 C15 C14 -179.5(2) . . . . ?
N2 C3 C16 C21 -66.3(3) . . . . ?
N1 C3 C16 C21 118.7(2) . . . . ?
N2 C3 C16 C17 107.3(2) . . . . ?
N1 C3 C16 C17 -67.8(3) . . . . ?
S1 N3 C17 C16 -178.00(17) . . . . ?
S1 N3 C17 C18 0.0(2) . . . . ?
C21 C16 C17 N3 -179.95(19) . . . . ?
C3 C16 C17 N3 6.1(3) . . . . ?
C21 C16 C17 C18 2.2(3) . . . . ?
C3 C16 C17 C18 -171.75(18) . . . . ?
S1 N4 C18 C19 178.78(16) . . . . ?
S1 N4 C18 C17 -0.1(2) . . . . ?
N3 C17 C18 N4 0.0(2) . . . . ?
C16 C17 C18 N4 178.16(18) . . . . ?
N3 C17 C18 C19 -178.90(17) . . . . ?
C16 C17 C18 C19 -0.8(3) . . . . ?
N4 C18 C19 C20 179.7(2) . . . . ?
C17 C18 C19 C20 -1.5(3) . . . . ?
N4 C18 C19 C22 -2.1(3) . . . . ?
C17 C18 C19 C22 176.68(17) . . . . ?
C18 C19 C20 C21 2.4(3) . . . . ?
C22 C19 C20 C21 -175.79(19) . . . . ?
C17 C16 C21 C20 -1.3(3) . . . . ?
C3 C16 C21 C20 172.49(19) . . . . ?
C19 C20 C21 C16 -1.0(3) . . . . ?
C20 C19 C22 C23 0.3(3) . . . . ?
C18 C19 C22 C23 -177.80(19) . . . . ?
C20 C19 C22 S2 178.36(16) . . . . ?
C18 C19 C22 S2 0.3(3) . . . . ?
C25 S2 C22 C23 0.35(16) . . . . ?
C25 S2 C22 C19 -178.00(17) . . . . ?
C19 C22 C23 C24 178.08(19) . . . . ?
S2 C22 C23 C24 -0.2(2) . . . . ?
C22 C23 C24 C25 -0.1(3) . . . . ?
C23 C24 C25 S2 0.3(3) . . . . ?
C22 S2 C25 C24 -0.40(18) . . . . ?
C3 N1 C26 C31 -61.2(3) . . . . ?
C1 N1 C26 C31 124.2(2) . . . . ?
C3 N1 C26 C27 115.9(2) . . . . ?
C1 N1 C26 C27 -58.7(3) . . . . ?
C31 C26 C27 C28 0.1(3) . . . . ?
N1 C26 C27 C28 -176.88(19) . . . . ?
C26 C27 C28 C29 0.5(3) . . . . ?
C27 C28 C29 C30 -0.8(4) . . . . ?
C28 C29 C30 C31 0.5(4) . . . . ?
C27 C26 C31 C30 -0.4(3) . . . . ?
N1 C26 C31 C30 176.6(2) . . . . ?
C29 C30 C31 C26 0.1(4) . . . . ?
